data_7061713
loop_
_publ_author_name
Pragya,
'Saini, Vaishali'
'Rangan, Krishnan'
'Khungar, Bharti'

_publ_section_title
;
 A pyrazinium-based fluorescent chemosensor for the selective detection of
 2,4,6-trinitrophenol in an aqueous medium
;
_journal_issue 35
_journal_name_full 'New Journal of Chemistry'
_journal_page_first 16907
_journal_page_last 16913
_journal_paper_doi 10.1039/D2NJ02999E
_journal_volume 46
_journal_year 2022
_chemical_formula_moiety 'C19 H15 N2 S2, C6 H2 N3 O7'
_chemical_formula_sum 'C25 H17 N5 O7 S2'
_chemical_formula_weight 563.55
_space_group_crystal_system monoclinic
_space_group_IT_number 15
_space_group_name_Hall '-C 2yc'
_space_group_name_H-M_alt 'C 1 2/c 1'
_atom_sites_solution_hydrogens geom
_atom_sites_solution_primary dual
_audit_creation_date 2021-07-01
_audit_creation_method
;
Olex2 1.3-ac4
(compiled 2019.04.23 svn.r3594 for Rigaku Oxford Diffraction, GUI svn.r5739)
;
_audit_update_record
;
2022-04-22 deposited with the CCDC.	2022-08-08 downloaded from the CCDC.
;
_cell_angle_alpha 90
_cell_angle_beta 111.423(2)
_cell_angle_gamma 90
_cell_formula_units_Z 8
_cell_length_a 18.0779(3)
_cell_length_b 20.0433(3)
_cell_length_c 14.3377(3)
_cell_measurement_reflns_used 9226
_cell_measurement_temperature 93(2)
_cell_measurement_theta_max 79.1970
_cell_measurement_theta_min 4.0780
_cell_volume 4836.20(16)
_computing_cell_refinement 'CrysAlisPro 1.171.41.105a (Rigaku OD, 2021)'
_computing_data_collection 'CrysAlisPro 1.171.41.105a (Rigaku OD, 2021)'
_computing_data_reduction 'CrysAlisPro 1.171.41.105a (Rigaku OD, 2021)'
_computing_molecular_graphics 'Olex2 (Dolomanov et al., 2009)'
_computing_publication_material 'Olex2 (Dolomanov et al., 2009)'
_computing_structure_refinement 'ShelXL (Sheldrick, 2015)'
_computing_structure_solution 'ShelXT (Sheldrick, 2015)'
_diffrn_ambient_temperature 93(2)
_diffrn_detector 'Hybrid Pixel Array Detector'
_diffrn_detector_area_resol_mean 5.8140
_diffrn_measured_fraction_theta_full 0.999
_diffrn_measured_fraction_theta_max 0.971
_diffrn_measurement_details
;
List of Runs (angles in degrees, time in seconds):

  # Type    Start    End  Width  t~exp~   \w     \q     \k     \f   Frames
#--------------------------------------------------------------------------
  1  \w     64.00  89.00   0.50    5.91    --    0.00  37.00 120.00   50
  2  \w    -18.00  68.00   0.50    5.91    --    0.00  37.00   0.00  172
  3  \w      4.00  30.00   0.50    5.91    --    0.00  77.00-120.00   52
  4  \w     29.00  86.00   0.50    5.91    --    0.00  77.00   0.00  114
  5  \w     -6.00  34.00   0.50    5.91    --    0.00  37.00 120.00   80
  6  \w     33.00 134.00   0.50   23.64    --  107.20 -15.00 -90.00  202
  7  \w     19.00 138.00   0.50   23.64    --  107.20 -82.00 -90.00  238
  8  \w     94.00 153.00   0.50   23.64    --  107.20  45.00  60.00  118
  9  \w     96.00 122.00   0.50   23.64    --  107.20 -61.00 -60.00   52
 10  \w     41.00  67.00   0.50   23.64    --  107.20 -61.00 -60.00   52
 11  \w     20.00 126.00   0.50   23.64    --  107.20 -30.00  60.00  212
 12  \w     47.00  97.00   0.50   23.64    --  107.20 -77.00-180.00  100
 13  \w     18.00 124.00   0.50   23.64    --  107.20 -61.00 -90.00  212
 14  \w     50.00  76.00   0.50   23.64    --  107.20 -15.00  30.00   52
;
_diffrn_measurement_device 'four-circle diffractometer'
_diffrn_measurement_device_type 'XtaLAB AFC12 (RINC): Kappa dual home/near'
_diffrn_measurement_method '\w scans'
_diffrn_orient_matrix_type 'CrysAlisPro convention (1999,Acta A55,543-557)'
_diffrn_orient_matrix_UB_11 -0.0212849000
_diffrn_orient_matrix_UB_12 0.0647764000
_diffrn_orient_matrix_UB_13 0.0423376000
_diffrn_orient_matrix_UB_21 -0.0671498000
_diffrn_orient_matrix_UB_22 -0.0368272000
_diffrn_orient_matrix_UB_23 0.0208213000
_diffrn_orient_matrix_UB_31 0.0585319000
_diffrn_orient_matrix_UB_32 -0.0188494000
_diffrn_orient_matrix_UB_33 0.1053030000
_diffrn_radiation_monochromator mirror
_diffrn_radiation_probe x-ray
_diffrn_radiation_type 'Cu K\a'
_diffrn_radiation_wavelength 1.54184
_diffrn_reflns_av_R_equivalents 0.0327
_diffrn_reflns_av_unetI/netI 0.0347
_diffrn_reflns_Laue_measured_fraction_full 0.999
_diffrn_reflns_Laue_measured_fraction_max 0.971
_diffrn_reflns_limit_h_max 23
_diffrn_reflns_limit_h_min -21
_diffrn_reflns_limit_k_max 24
_diffrn_reflns_limit_k_min -25
_diffrn_reflns_limit_l_max 18
_diffrn_reflns_limit_l_min -17
_diffrn_reflns_number 14206
_diffrn_reflns_point_group_measured_fraction_full 0.999
_diffrn_reflns_point_group_measured_fraction_max 0.971
_diffrn_reflns_theta_full 67.684
_diffrn_reflns_theta_max 79.838
_diffrn_reflns_theta_min 4.047
_diffrn_source 'micro-focus sealed X-ray tube'
_diffrn_source_type 'Rigaku (Cu) X-ray Source'
_exptl_absorpt_coefficient_mu 2.513
_exptl_absorpt_correction_T_max 1.00000
_exptl_absorpt_correction_T_min 0.49089
_exptl_absorpt_correction_type multi-scan
_exptl_absorpt_process_details
;
CrysAlisPro 1.171.41.105a (Rigaku Oxford Diffraction, 2021)
Empirical absorption correction using spherical harmonics,
implemented in SCALE3 ABSPACK scaling algorithm.
;
_exptl_crystal_colour green
_exptl_crystal_colour_primary green
_exptl_crystal_density_diffrn 1.548
_exptl_crystal_description block
_exptl_crystal_F_000 2320
_exptl_crystal_size_max 0.15
_exptl_crystal_size_mid 0.1
_exptl_crystal_size_min 0.04
_refine_diff_density_max 0.440
_refine_diff_density_min -0.336
_refine_diff_density_rms 0.074
_refine_ls_extinction_method none
_refine_ls_goodness_of_fit_ref 1.093
_refine_ls_hydrogen_treatment constr
_refine_ls_matrix_type full
_refine_ls_number_parameters 352
_refine_ls_number_reflns 5121
_refine_ls_number_restraints 0
_refine_ls_restrained_S_all 1.093
_refine_ls_R_factor_all 0.0504
_refine_ls_R_factor_gt 0.0473
_refine_ls_shift/su_max 0.001
_refine_ls_shift/su_mean 0.000
_refine_ls_structure_factor_coef Fsqd
_refine_ls_weighting_details 'w=1/[\s^2^(Fo^2^)+(0.0907P)^2^+3.2475P] where P=(Fo^2^+2Fc^2^)/3'
_refine_ls_weighting_scheme calc
_refine_ls_wR_factor_gt 0.1418
_refine_ls_wR_factor_ref 0.1451
_reflns_Friedel_coverage 0.000
_reflns_number_gt 4587
_reflns_number_total 5121
_reflns_threshold_expression 'I > 2\s(I)'
_cod_data_source_file d2nj02999e2.cif
_cod_data_source_block exp_845_bk_s2_autored
_cod_depositor_comments 'Adding full bibliography for 7061712--7061713.cif.'
_cod_database_code 7061713
_shelx_shelxl_version_number 2018/3
_chemical_oxdiff_formula 'C25 H17 N5 O7 S2'
_shelx_space_group_comment
;
The symmetry employed for this shelxl refinement is uniquely defined
by the following loop, which should always be used as a source of
symmetry information in preference to the above space-group names.
They are only intended as comments.
;
_shelx_estimated_absorpt_t_max 0.906
_shelx_estimated_absorpt_t_min 0.704
_reflns_odcompleteness_completeness 99.80
_reflns_odcompleteness_iscentric 1
_reflns_odcompleteness_theta 71.98
_olex2_refinement_description
;
1. Fixed Uiso
 At 1.2 times of:
  All C(H) groups, All C(H,H) groups
2.a Secondary CH2 refined with riding coordinates:
 C13(H13A,H13B)
2.b Aromatic/amide H refined with riding coordinates:
 C24(H24), C6(H6), C10(H10), C2(H2), C3(H3), C22(H22), C19(H19), C15(H15),
 C18(H18), C11(H11), C7(H7), C16(H16), C12(H12), C17(H17), C8(H8)
;
_olex2_submission_special_instructions 'No special instructions were received'
_oxdiff_exptl_absorpt_empirical_details
;
Empirical correction (ABSPACK) includes:
- Absorption correction using spherical harmonics
- Frame scaling
;
_oxdiff_exptl_absorpt_empirical_full_max 4.393
_oxdiff_exptl_absorpt_empirical_full_min 0.554

loop_
_space_group_symop_operation_xyz
'x, y, z'
'-x, y, -z+1/2'
'x+1/2, y+1/2, z'
'-x+1/2, y+1/2, -z+1/2'
'-x, -y, -z'
'x, -y, z-1/2'
'-x+1/2, -y+1/2, -z'
'x+1/2, -y+1/2, z-1/2'

loop_
_atom_site_label
_atom_site_type_symbol
_atom_site_fract_x
_atom_site_fract_y
_atom_site_fract_z
_atom_site_U_iso_or_equiv
_atom_site_adp_type
_atom_site_occupancy
_atom_site_site_symmetry_order
_atom_site_calc_flag
_atom_site_refinement_flags_posn
_atom_site_refinement_flags_adp
_atom_site_refinement_flags_occupancy
_atom_site_disorder_assembly
_atom_site_disorder_group
S2 S 0.63563(2) 0.46581(2) 0.73458(3) 0.02747(15) Uani 1 1 d . . . . .
S1 S 0.47313(3) 0.64920(3) 0.59500(4) 0.03286(16) Uani 1 1 d . . . . .
O1 O 0.14690(8) 0.41760(8) 0.51957(10) 0.0365(3) Uani 1 1 d . . . . .
O5 O -0.18109(8) 0.49352(8) 0.20144(10) 0.0363(3) Uani 1 1 d . . . . .
O4 O -0.13072(9) 0.59244(7) 0.23711(11) 0.0369(3) Uani 1 1 d . . . . .
N2 N 0.34867(8) 0.41871(8) 0.50646(11) 0.0234(3) Uani 1 1 d . . . . .
N1 N 0.47259(8) 0.50306(8) 0.60026(10) 0.0230(3) Uani 1 1 d . . . . .
N4 N -0.12691(9) 0.53172(8) 0.25004(11) 0.0270(3) Uani 1 1 d . . . . .
O6 O 0.09059(11) 0.31738(8) 0.36492(12) 0.0476(4) Uani 1 1 d . . . . .
N3 N 0.13550(9) 0.56460(9) 0.50345(12) 0.0309(4) Uani 1 1 d . . . . .
N5 N 0.03486(11) 0.33616(9) 0.38688(12) 0.0327(4) Uani 1 1 d . . . . .
O3 O 0.12382(11) 0.62353(9) 0.48772(16) 0.0582(5) Uani 1 1 d . . . . .
O7 O -0.01070(12) 0.29900(9) 0.40451(17) 0.0590(5) Uani 1 1 d . . . . .
O2 O 0.19692(10) 0.54296(10) 0.56535(15) 0.0604(5) Uani 1 1 d . . . . .
C4 C 0.48158(10) 0.43678(10) 0.61289(12) 0.0232(4) Uani 1 1 d . . . . .
C1 C 0.40170(10) 0.52730(9) 0.54260(12) 0.0238(4) Uani 1 1 d . . . . .
C24 C -0.04843(11) 0.43373(9) 0.32737(12) 0.0248(4) Uani 1 1 d . . . . .
H24 H -0.090700 0.405403 0.288922 0.030 Uiso 1 1 calc R . . . .
C6 C 0.32696(11) 0.63659(10) 0.47119(13) 0.0268(4) Uani 1 1 d . . . . .
H6 H 0.277291 0.618191 0.430146 0.032 Uiso 1 1 calc R . . . .
C23 C -0.05622(10) 0.50315(9) 0.32215(12) 0.0229(3) Uani 1 1 d . . . . .
C10 C 0.58149(10) 0.34589(10) 0.70049(13) 0.0264(4) Uani 1 1 d . . . . .
H10 H 0.547273 0.308672 0.676329 0.032 Uiso 1 1 calc R . . . .
C2 C 0.33749(10) 0.48464(10) 0.49382(12) 0.0244(4) Uani 1 1 d . . . . .
H2 H 0.287304 0.502175 0.452817 0.029 Uiso 1 1 calc R . . . .
C3 C 0.41900(10) 0.39309(9) 0.56489(12) 0.0238(4) Uani 1 1 d . . . . .
H3 H 0.426048 0.346209 0.573396 0.029 Uiso 1 1 calc R . . . .
C22 C 0.00488(11) 0.54446(9) 0.37949(12) 0.0240(4) Uani 1 1 d . . . . .
H22 H -0.001003 0.591533 0.373189 0.029 Uiso 1 1 calc R . . . .
C9 C 0.55866(10) 0.41142(9) 0.67714(12) 0.0232(4) Uani 1 1 d . . . . .
C14 C 0.30275(10) 0.32869(9) 0.38104(12) 0.0248(4) Uani 1 1 d . . . . .
C20 C 0.08832(10) 0.44615(10) 0.45846(12) 0.0257(4) Uani 1 1 d . . . . .
C5 C 0.39314(11) 0.59905(10) 0.53117(13) 0.0256(4) Uani 1 1 d . . . . .
C25 C 0.02225(11) 0.40830(9) 0.38984(13) 0.0250(4) Uani 1 1 d . . . . .
C21 C 0.07425(10) 0.51729(10) 0.44569(13) 0.0242(4) Uani 1 1 d . . . . .
C19 C 0.33462(11) 0.26552(10) 0.40876(13) 0.0280(4) Uani 1 1 d . . . . .
H19 H 0.341232 0.248577 0.473199 0.034 Uiso 1 1 calc R . . . .
C13 C 0.28175(10) 0.37160(10) 0.45385(14) 0.0279(4) Uani 1 1 d . . . . .
H13A H 0.232965 0.397370 0.417540 0.033 Uiso 1 1 calc R . . . .
H13B H 0.271061 0.342958 0.503767 0.033 Uiso 1 1 calc R . . . .
C15 C 0.29215(11) 0.35309(10) 0.28571(14) 0.0289(4) Uani 1 1 d . . . . .
H15 H 0.269740 0.396059 0.265878 0.035 Uiso 1 1 calc R . . . .
C18 C 0.35690(11) 0.22690(10) 0.34308(15) 0.0324(4) Uani 1 1 d . . . . .
H18 H 0.378757 0.183729 0.362593 0.039 Uiso 1 1 calc R . . . .
C11 C 0.66210(11) 0.34097(11) 0.76480(14) 0.0321(4) Uani 1 1 d . . . . .
H11 H 0.688219 0.299784 0.788461 0.039 Uiso 1 1 calc R . . . .
C7 C 0.34492(13) 0.70559(11) 0.48073(15) 0.0352(4) Uani 1 1 d . . . . .
H7 H 0.308024 0.739247 0.446397 0.042 Uiso 1 1 calc R . . . .
C16 C 0.31443(12) 0.31441(11) 0.22008(14) 0.0336(4) Uani 1 1 d . . . . .
H16 H 0.307294 0.330954 0.155267 0.040 Uiso 1 1 calc R . . . .
C12 C 0.69823(11) 0.40135(11) 0.78917(13) 0.0315(4) Uani 1 1 d . . . . .
H12 H 0.752202 0.407057 0.831739 0.038 Uiso 1 1 calc R . . . .
C17 C 0.34723(12) 0.25141(11) 0.24899(15) 0.0339(4) Uani 1 1 d . . . . .
H17 H 0.362976 0.225223 0.204197 0.041 Uiso 1 1 calc R . . . .
C8 C 0.42057(14) 0.71883(11) 0.54420(16) 0.0365(4) Uani 1 1 d . . . . .
H8 H 0.441697 0.762664 0.558521 0.044 Uiso 1 1 calc R . . . .

loop_
_atom_site_aniso_label
_atom_site_aniso_U_11
_atom_site_aniso_U_22
_atom_site_aniso_U_33
_atom_site_aniso_U_23
_atom_site_aniso_U_13
_atom_site_aniso_U_12
S2 0.0186(2) 0.0366(3) 0.0220(2) -0.00118(16) 0.00124(17) -0.00487(16)
S1 0.0290(3) 0.0311(3) 0.0337(3) -0.00230(17) 0.0059(2) -0.00256(18)
O1 0.0254(7) 0.0464(9) 0.0281(7) 0.0021(6) -0.0017(5) 0.0106(6)
O5 0.0202(7) 0.0459(9) 0.0314(7) -0.0037(6) -0.0039(5) -0.0013(6)
O4 0.0340(8) 0.0335(8) 0.0353(7) 0.0027(6) 0.0032(6) 0.0112(6)
N2 0.0167(7) 0.0312(8) 0.0191(7) -0.0034(5) 0.0027(5) -0.0025(6)
N1 0.0175(7) 0.0290(8) 0.0190(7) -0.0006(5) 0.0023(5) -0.0008(6)
N4 0.0201(7) 0.0356(9) 0.0216(7) -0.0018(6) 0.0034(6) 0.0041(6)
O6 0.0580(10) 0.0402(9) 0.0475(9) 0.0050(7) 0.0226(8) 0.0202(8)
N3 0.0207(7) 0.0418(10) 0.0276(8) -0.0067(7) 0.0057(6) -0.0054(7)
N5 0.0378(9) 0.0316(9) 0.0241(7) 0.0021(6) 0.0058(7) 0.0029(7)
O3 0.0444(9) 0.0327(9) 0.0734(12) -0.0106(8) -0.0071(8) -0.0078(8)
O7 0.0657(12) 0.0343(9) 0.0845(14) 0.0004(9) 0.0362(11) -0.0094(9)
O2 0.0282(8) 0.0600(12) 0.0637(12) -0.0035(9) -0.0179(8) -0.0075(8)
C4 0.0164(8) 0.0331(10) 0.0181(7) -0.0016(6) 0.0039(6) -0.0006(7)
C1 0.0204(8) 0.0314(9) 0.0178(7) 0.0004(6) 0.0047(6) 0.0005(7)
C24 0.0213(8) 0.0316(10) 0.0199(8) 0.0007(6) 0.0056(6) -0.0019(7)
C6 0.0281(9) 0.0302(9) 0.0226(8) 0.0003(7) 0.0099(7) 0.0011(7)
C23 0.0166(8) 0.0294(9) 0.0199(8) -0.0004(6) 0.0034(6) 0.0025(7)
C10 0.0189(8) 0.0336(10) 0.0225(8) -0.0004(7) 0.0026(7) 0.0019(7)
C2 0.0180(8) 0.0319(9) 0.0200(8) -0.0007(7) 0.0029(6) 0.0018(7)
C3 0.0182(8) 0.0283(9) 0.0215(8) -0.0018(6) 0.0032(6) 0.0004(7)
C22 0.0217(8) 0.0277(9) 0.0220(8) -0.0011(6) 0.0072(7) 0.0008(7)
C9 0.0161(8) 0.0328(9) 0.0180(8) -0.0018(6) 0.0030(6) -0.0010(7)
C14 0.0159(7) 0.0296(9) 0.0228(8) -0.0029(7) -0.0002(6) -0.0053(7)
C20 0.0183(8) 0.0376(10) 0.0193(8) 0.0001(7) 0.0044(6) 0.0037(7)
C5 0.0240(8) 0.0308(10) 0.0210(8) 0.0000(7) 0.0071(7) 0.0003(7)
C25 0.0250(9) 0.0275(9) 0.0206(8) 0.0026(6) 0.0062(7) 0.0015(7)
C21 0.0172(8) 0.0324(10) 0.0208(8) -0.0040(7) 0.0044(6) -0.0031(7)
C19 0.0226(8) 0.0295(10) 0.0248(8) 0.0016(7) 0.0003(7) -0.0035(7)
C13 0.0170(8) 0.0345(10) 0.0267(8) -0.0048(7) 0.0015(6) -0.0052(7)
C15 0.0284(9) 0.0261(9) 0.0263(9) 0.0011(7) 0.0030(7) -0.0015(7)
C18 0.0261(9) 0.0273(10) 0.0364(10) -0.0015(7) 0.0028(8) -0.0008(7)
C11 0.0225(9) 0.0428(11) 0.0267(9) 0.0037(8) 0.0038(7) 0.0066(8)
C7 0.0391(11) 0.0341(11) 0.0327(10) 0.0074(8) 0.0135(8) 0.0108(9)
C16 0.0368(10) 0.0367(11) 0.0253(9) -0.0016(7) 0.0091(8) -0.0068(8)
C12 0.0174(8) 0.0519(13) 0.0209(8) 0.0018(8) 0.0018(7) 0.0007(8)
C17 0.0338(10) 0.0328(10) 0.0348(10) -0.0085(8) 0.0121(8) -0.0049(8)
C8 0.0425(11) 0.0314(11) 0.0369(10) -0.0010(8) 0.0161(9) -0.0020(9)

loop_
_atom_type_symbol
_atom_type_description
_atom_type_scat_dispersion_real
_atom_type_scat_dispersion_imag
_atom_type_scat_source
C C 0.0181 0.0091 'International Tables Vol C Tables 4.2.6.8 and 6.1.1.4'
H H 0.0000 0.0000 'International Tables Vol C Tables 4.2.6.8 and 6.1.1.4'
N N 0.0311 0.0180 'International Tables Vol C Tables 4.2.6.8 and 6.1.1.4'
O O 0.0492 0.0322 'International Tables Vol C Tables 4.2.6.8 and 6.1.1.4'
S S 0.3331 0.5567 'International Tables Vol C Tables 4.2.6.8 and 6.1.1.4'

loop_
_geom_angle_atom_site_label_1
_geom_angle_atom_site_label_2
_geom_angle_atom_site_label_3
_geom_angle
_geom_angle_site_symmetry_1
_geom_angle_site_symmetry_3
_geom_angle_publ_flag
C12 S2 C9 91.42(9) . . ?
C8 S1 C5 91.27(10) . . ?
C2 N2 C3 121.56(15) . . ?
C2 N2 C13 119.88(15) . . ?
C3 N2 C13 118.56(16) . . ?
C1 N1 C4 118.97(15) . . ?
O5 N4 C23 118.13(16) . . ?
O4 N4 O5 122.57(16) . . ?
O4 N4 C23 119.28(16) . . ?
O3 N3 O2 122.32(18) . . ?
O3 N3 C21 118.95(17) . . ?
O2 N3 C21 118.73(18) . . ?
O6 N5 C25 117.60(17) . . ?
O7 N5 O6 123.81(19) . . ?
O7 N5 C25 118.58(18) . . ?
N1 C4 C3 121.16(16) . . ?
N1 C4 C9 118.20(16) . . ?
C3 C4 C9 120.64(17) . . ?
N1 C1 C2 121.17(17) . . ?
N1 C1 C5 117.97(16) . . ?
C2 C1 C5 120.85(16) . . ?
C25 C24 C23 117.35(17) . . ?
C5 C6 C7 110.43(17) . . ?
C24 C23 N4 118.75(16) . . ?
C22 C23 N4 119.72(16) . . ?
C22 C23 C24 121.36(16) . . ?
C9 C10 C11 111.70(17) . . ?
N2 C2 C1 118.47(16) . . ?
N2 C3 C4 118.64(17) . . ?
C21 C22 C23 120.01(17) . . ?
C4 C9 S2 120.14(14) . . ?
C10 C9 S2 111.62(13) . . ?
C10 C9 C4 128.24(17) . . ?
C19 C14 C13 120.43(16) . . ?
C19 C14 C15 119.58(17) . . ?
C15 C14 C13 119.96(17) . . ?
O1 C20 C25 121.06(18) . . ?
O1 C20 C21 127.49(18) . . ?
C21 C20 C25 111.43(15) . . ?
C1 C5 S1 118.97(14) . . ?
C6 C5 S1 111.91(14) . . ?
C6 C5 C1 129.10(17) . . ?
C24 C25 N5 117.89(17) . . ?
C24 C25 C20 126.22(18) . . ?
C20 C25 N5 115.86(16) . . ?
C22 C21 N3 116.34(17) . . ?
C22 C21 C20 123.34(16) . . ?
C20 C21 N3 120.32(16) . . ?
C18 C19 C14 120.51(17) . . ?
N2 C13 C14 110.28(14) . . ?
C16 C15 C14 119.84(18) . . ?
C17 C18 C19 119.90(19) . . ?
C12 C11 C10 112.92(18) . . ?
C8 C7 C6 113.16(18) . . ?
C15 C16 C17 120.16(18) . . ?
C11 C12 S2 112.34(14) . . ?
C18 C17 C16 120.00(18) . . ?
C7 C8 S1 113.23(17) . . ?

loop_
_geom_bond_atom_site_label_1
_geom_bond_atom_site_label_2
_geom_bond_distance
_geom_bond_site_symmetry_2
_geom_bond_publ_flag
S2 C9 1.7221(18) . ?
S2 C12 1.707(2) . ?
S1 C5 1.7240(19) . ?
S1 C8 1.696(2) . ?
O1 C20 1.241(2) . ?
O5 N4 1.238(2) . ?
O4 N4 1.229(2) . ?
N2 C2 1.339(2) . ?
N2 C3 1.343(2) . ?
N2 C13 1.502(2) . ?
N1 C4 1.343(3) . ?
N1 C1 1.337(2) . ?
N4 C23 1.437(2) . ?
O6 N5 1.220(2) . ?
N3 O3 1.206(2) . ?
N3 O2 1.220(2) . ?
N3 C21 1.463(2) . ?
N5 O7 1.204(2) . ?
N5 C25 1.467(3) . ?
C4 C3 1.397(2) . ?
C4 C9 1.453(2) . ?
C1 C2 1.405(2) . ?
C1 C5 1.449(3) . ?
C24 C23 1.398(3) . ?
C24 C25 1.363(2) . ?
C6 C5 1.409(3) . ?
C6 C7 1.416(3) . ?
C23 C22 1.385(2) . ?
C10 C9 1.381(3) . ?
C10 C11 1.415(2) . ?
C22 C21 1.379(2) . ?
C14 C19 1.388(3) . ?
C14 C13 1.504(2) . ?
C14 C15 1.397(2) . ?
C20 C25 1.453(2) . ?
C20 C21 1.448(3) . ?
C19 C18 1.388(3) . ?
C15 C16 1.388(3) . ?
C18 C17 1.385(3) . ?
C11 C12 1.359(3) . ?
C7 C8 1.364(3) . ?
C16 C17 1.392(3) . ?
